data_4515394
loop_
_publ_author_name
'Park, So Min'
'Mazza, Samuel M.'
'Liang, Zhiming'
'Abtahi, Ashkan'
'Boehm, Alex M.'
'Parkin, Sean R.'
'Anthony, John E.'
'Graham, Kenneth R.'

_publ_section_title
;
 Processing Dependent Influence of the Hole Transport Layer Ionization
 Energy on Methylammonium Lead Iodide Perovskite Photovoltaics.
;
_journal_issue 18
_journal_name_full 'ACS applied materials &amp; interfaces'
_journal_page_first 15548
_journal_page_last 15557
_journal_paper_doi 10.1021/acsami.7b16894
_journal_volume 10
_journal_year 2018
_chemical_formula_moiety 'C50 H50 N2 O4 Si'
_chemical_formula_sum 'C50 H50 N2 O4 Si'
_chemical_formula_weight 771.01
_space_group_crystal_system monoclinic
_space_group_IT_number 14
_space_group_name_Hall '-P 2yn'
_space_group_name_H-M_alt 'P 1 21/n 1'
_atom_sites_solution_hydrogens difmap
_atom_sites_solution_primary direct
_atom_sites_solution_secondary difmap
_audit_creation_method 'SHELXL-2014/7 and CIFFIX'
_cell_angle_alpha 90
_cell_angle_beta 96.682(1)
_cell_angle_gamma 90
_cell_formula_units_Z 4
_cell_length_a 12.7873(3)
_cell_length_b 10.2281(2)
_cell_length_c 32.4829(7)
_cell_measurement_reflns_used 9931
_cell_measurement_temperature 90.0(2)
_cell_measurement_theta_max 68.09
_cell_measurement_theta_min 3.59
_cell_volume 4219.57(16)
_computing_cell_refinement '<i>APEX2</i> (Bruker-AXS, 2006)'
_computing_data_collection '<i>APEX2</i> (Bruker-AXS, 2006)'
_computing_data_reduction '<i>APEX2</i> (Bruker-AXS, 2006)'
_computing_molecular_graphics '<i>XP in SHELXTL</i> (Sheldrick, 2008)'
_computing_publication_material '<i>SHELX</i> (Sheldrick, 2008) and <i>CIFFIX</i> (Parkin, 2013)'
_computing_structure_refinement '<i>SHELXL-2014/7</i> (Sheldrick, 2015b)'
_computing_structure_solution '<i>SHELXT</i> (Sheldrick, 2015a)'
_diffrn_ambient_temperature 90.0(2)
_diffrn_detector_area_resol_mean 5.6
_diffrn_measured_fraction_theta_full 0.994
_diffrn_measured_fraction_theta_max 0.990
_diffrn_measurement_device_type 'Bruker X8 Proteum diffractometer'
_diffrn_measurement_method '\f and \w scans'
_diffrn_radiation_type CuK\a
_diffrn_radiation_wavelength 1.54178
_diffrn_reflns_av_R_equivalents 0.0435
_diffrn_reflns_av_unetI/netI 0.0235
_diffrn_reflns_Laue_measured_fraction_full 0.994
_diffrn_reflns_Laue_measured_fraction_max 0.990
_diffrn_reflns_limit_h_max 15
_diffrn_reflns_limit_h_min -14
_diffrn_reflns_limit_k_max 12
_diffrn_reflns_limit_k_min -6
_diffrn_reflns_limit_l_max 39
_diffrn_reflns_limit_l_min -39
_diffrn_reflns_number 49533
_diffrn_reflns_point_group_measured_fraction_full 0.994
_diffrn_reflns_point_group_measured_fraction_max 0.990
_diffrn_reflns_theta_full 67.679
_diffrn_reflns_theta_max 68.246
_diffrn_reflns_theta_min 2.739
_diffrn_source 'fine-focus rotating anode'
_exptl_absorpt_coefficient_mu 0.859
_exptl_absorpt_correction_T_max 0.864
_exptl_absorpt_correction_T_min 0.708
_exptl_absorpt_correction_type multi-scan
_exptl_absorpt_process_details '<i>SADABS</i> (Krause et al., 2015)'
_exptl_crystal_colour orange
_exptl_crystal_density_diffrn 1.214
_exptl_crystal_description 'irregular block'
_exptl_crystal_F_000 1640
_exptl_crystal_size_max 0.350
_exptl_crystal_size_mid 0.300
_exptl_crystal_size_min 0.280
_refine_diff_density_max 0.329
_refine_diff_density_min -0.284
_refine_diff_density_rms 0.041
_refine_ls_extinction_method none
_refine_ls_goodness_of_fit_ref 1.041
_refine_ls_hydrogen_treatment constr
_refine_ls_matrix_type full
_refine_ls_number_parameters 522
_refine_ls_number_reflns 7642
_refine_ls_number_restraints 0
_refine_ls_restrained_S_all 1.041
_refine_ls_R_factor_all 0.0431
_refine_ls_R_factor_gt 0.0410
_refine_ls_shift/su_max 0.002
_refine_ls_shift/su_mean 0.000
_refine_ls_structure_factor_coef Fsqd
_refine_ls_weighting_details 'w=1/[\s^2^(Fo^2^)+(0.0448P)^2^+2.7658P] where P=(Fo^2^+2Fc^2^)/3'
_refine_ls_weighting_scheme calc
_refine_ls_wR_factor_gt 0.1047
_refine_ls_wR_factor_ref 0.1063
_reflns_Friedel_coverage 0.000
_reflns_number_gt 7199
_reflns_number_total 7642
_reflns_threshold_expression 'I > 2\s(I)'
_cod_data_source_file am7b16894_si_003.cif
_cod_data_source_block x15357
_cod_original_sg_symbol_H-M 'P 21/n'
_cod_database_code 4515394
_shelx_shelxl_version_number 2014/7
_shelx_space_group_comment
; 
The symmetry employed for this shelxl refinement is uniquely defined 
by the following loop, which should always be used as a source of 
symmetry information in preference to the above space-group names. 
They are only intended as comments. 
;
_shelx_estimated_absorpt_t_min 0.753
_shelx_estimated_absorpt_t_max 0.795
_exptl_absorpt_special_details
; 
In addition to absorption, multi-scan techniques also correct other slowly 
varying changes in scale factor over reciprocal space, such as those caused 
by x-ray beam inhomogeneity, goniometer imperfection, crystal decomposition, 
crystal longer than the x-ray beam cross section, absorption by the crystal 
mount etc.  These account, by and large, for much of the difference between 
estimated values of Tmin and Tmax and the _exptl_absorpt_correction_ values. 
;

loop_
_space_group_symop_operation_xyz
'x, y, z'
'-x+1/2, y+1/2, -z+1/2'
'-x, -y, -z'
'x-1/2, -y-1/2, z-1/2'

loop_
_atom_site_label
_atom_site_type_symbol
_atom_site_fract_x
_atom_site_fract_y
_atom_site_fract_z
_atom_site_U_iso_or_equiv
_atom_site_adp_type
_atom_site_occupancy
_atom_site_site_symmetry_order
_atom_site_calc_flag
_atom_site_refinement_flags_posn
_atom_site_refinement_flags_adp
Si1 Si 0.64443(3) 0.69433(4) 0.71534(2) 0.02041(11) Uani 1 1 d . .
N1 N 0.73545(11) 0.07020(13) 0.54201(4) 0.0285(3) Uani 1 1 d . .
N2 N 0.22000(11) 1.31632(13) 0.62117(4) 0.0265(3) Uani 1 1 d . .
O1 O 0.50053(9) -0.39020(11) 0.53249(4) 0.0326(3) Uani 1 1 d . .
O2 O 0.87309(10) 0.16416(12) 0.38821(3) 0.0352(3) Uani 1 1 d . .
O3 O 0.11571(10) 1.43143(11) 0.45328(3) 0.0338(3) Uani 1 1 d . .
O4 O 0.15693(9) 1.75692(11) 0.71712(3) 0.0277(2) Uani 1 1 d . .
C1 C 0.81553(15) 0.81632(19) 0.68378(5) 0.0363(4) Uani 1 1 d . .
H1A H 0.8853 0.8565 0.6894 0.054 Uiso 1 1 calc R U
H1B H 0.7660 0.8799 0.6699 0.054 Uiso 1 1 calc R U
H1C H 0.8198 0.7399 0.6659 0.054 Uiso 1 1 calc R U
C2 C 0.77718(13) 0.77362(16) 0.72465(5) 0.0261(3) Uani 1 1 d . .
H2A H 0.7697 0.8541 0.7416 0.031 Uiso 1 1 calc R U
C3 C 0.85778(14) 0.68463(19) 0.74940(6) 0.0372(4) Uani 1 1 d . .
H3A H 0.9265 0.7282 0.7531 0.056 Uiso 1 1 calc R U
H3B H 0.8635 0.6023 0.7344 0.056 Uiso 1 1 calc R U
H3C H 0.8350 0.6664 0.7766 0.056 Uiso 1 1 calc R U
C4 C 0.58682(17) 0.7507(2) 0.79419(6) 0.0433(5) Uani 1 1 d . .
H4A H 0.5678 0.7176 0.8206 0.065 Uiso 1 1 calc R U
H4B H 0.5315 0.8096 0.7817 0.065 Uiso 1 1 calc R U
H4C H 0.6536 0.7983 0.7990 0.065 Uiso 1 1 calc R U
C5 C 0.59851(13) 0.63590(16) 0.76485(5) 0.0263(3) Uani 1 1 d . .
H5A H 0.6544 0.5771 0.7787 0.032 Uiso 1 1 calc R U
C6 C 0.49731(14) 0.5567(2) 0.75771(6) 0.0396(4) Uani 1 1 d . .
H6A H 0.4795 0.5231 0.7843 0.059 Uiso 1 1 calc R U
H6B H 0.5072 0.4833 0.7391 0.059 Uiso 1 1 calc R U
H6C H 0.4401 0.6126 0.7451 0.059 Uiso 1 1 calc R U
C7 C 0.65593(13) 0.55422(16) 0.68100(5) 0.0267(3) Uani 1 1 d . .
C8 C 0.67177(13) 0.46204(15) 0.65923(5) 0.0252(3) Uani 1 1 d . .
C9 C 0.69017(13) 0.35811(15) 0.63131(5) 0.0244(3) Uani 1 1 d . .
C10 C 0.77145(13) 0.36838(16) 0.60605(5) 0.0262(3) Uani 1 1 d . .
H10A H 0.8174 0.4417 0.6091 0.031 Uiso 1 1 calc R U
C11 C 0.62539(13) 0.24817(16) 0.62652(5) 0.0269(3) Uani 1 1 d . .
H11A H 0.5702 0.2385 0.6435 0.032 Uiso 1 1 calc R U
C12 C 0.78622(13) 0.27443(16) 0.57686(5) 0.0261(3) Uani 1 1 d . .
H12A H 0.8416 0.2842 0.5600 0.031 Uiso 1 1 calc R U
C13 C 0.63997(13) 0.15307(16) 0.59752(5) 0.0274(3) Uani 1 1 d . .
H13A H 0.5950 0.0788 0.5949 0.033 Uiso 1 1 calc R U
C14 C 0.72055(13) 0.16495(15) 0.57180(4) 0.0245(3) Uani 1 1 d . .
C15 C 0.67771(13) -0.04998(15) 0.54020(5) 0.0265(3) Uani 1 1 d . .
C16 C 0.69035(15) -0.13759(17) 0.57281(5) 0.0332(4) Uani 1 1 d . .
H16A H 0.7396 -0.1189 0.5963 0.040 Uiso 1 1 calc R U
C17 C 0.60842(13) -0.08023(15) 0.50523(5) 0.0258(3) Uani 1 1 d . .
H17A H 0.6006 -0.0218 0.4823 0.031 Uiso 1 1 calc R U
C18 C 0.63226(15) -0.25232(17) 0.57175(5) 0.0328(4) Uani 1 1 d . .
H18A H 0.6404 -0.3110 0.5946 0.039 Uiso 1 1 calc R U
C19 C 0.55113(13) -0.19453(15) 0.50365(5) 0.0279(3) Uani 1 1 d . .
H19A H 0.5040 -0.2146 0.4797 0.033 Uiso 1 1 calc R U
C20 C 0.56193(13) -0.28055(15) 0.53692(5) 0.0267(3) Uani 1 1 d . .
C21 C 0.52937(14) -0.49369(16) 0.56076(5) 0.0326(4) Uani 1 1 d . .
H21A H 0.4882 -0.5719 0.5522 0.049 Uiso 1 1 calc R U
H21B H 0.5152 -0.4678 0.5886 0.049 Uiso 1 1 calc R U
H21C H 0.6045 -0.5127 0.5610 0.049 Uiso 1 1 calc R U
C22 C 0.77909(13) 0.10348(15) 0.50465(5) 0.0252(3) Uani 1 1 d . .
C23 C 0.73995(13) 0.20693(16) 0.47963(5) 0.0284(3) Uani 1 1 d . .
H23A H 0.6894 0.2647 0.4889 0.034 Uiso 1 1 calc R U
C24 C 0.85378(13) 0.02162(16) 0.49110(5) 0.0268(3) Uani 1 1 d . .
H24A H 0.8818 -0.0479 0.5084 0.032 Uiso 1 1 calc R U
C25 C 0.77458(14) 0.22577(17) 0.44126(5) 0.0300(4) Uani 1 1 d . .
H25A H 0.7487 0.2974 0.4244 0.036 Uiso 1 1 calc R U
C26 C 0.88855(13) 0.03963(16) 0.45249(5) 0.0282(3) Uani 1 1 d . .
H26A H 0.9404 -0.0168 0.4435 0.034 Uiso 1 1 calc R U
C27 C 0.84710(13) 0.14019(16) 0.42730(5) 0.0276(3) Uani 1 1 d . .
C28 C 0.94046(16) 0.0727(2) 0.37161(6) 0.0420(5) Uani 1 1 d . .
H28A H 0.9517 0.0992 0.3435 0.063 Uiso 1 1 calc R U
H28B H 0.9079 -0.0142 0.3708 0.063 Uiso 1 1 calc R U
H28C H 1.0082 0.0699 0.3891 0.063 Uiso 1 1 calc R U
C29 C 0.54995(12) 0.81270(15) 0.69026(5) 0.0249(3) Uani 1 1 d . .
C30 C 0.49327(12) 0.90153(15) 0.67660(5) 0.0229(3) Uani 1 1 d . .
C31 C 0.42557(12) 1.00725(15) 0.66183(5) 0.0221(3) Uani 1 1 d . .
C32 C 0.39454(12) 1.10046(15) 0.68955(5) 0.0247(3) Uani 1 1 d . .
H32A H 0.4194 1.0931 0.7182 0.030 Uiso 1 1 calc R U
C33 C 0.38732(12) 1.02147(15) 0.61990(5) 0.0229(3) Uani 1 1 d . .
H33A H 0.4068 0.9593 0.6004 0.028 Uiso 1 1 calc R U
C34 C 0.32878(13) 1.20262(15) 0.67625(5) 0.0252(3) Uani 1 1 d . .
H34A H 0.3090 1.2643 0.6958 0.030 Uiso 1 1 calc R U
C35 C 0.32185(12) 1.12381(15) 0.60618(5) 0.0234(3) Uani 1 1 d . .
H35A H 0.2977 1.1313 0.5775 0.028 Uiso 1 1 calc R U
C36 C 0.29061(12) 1.21675(15) 0.63407(5) 0.0224(3) Uani 1 1 d . .
C37 C 0.19080(12) 1.34098(15) 0.57762(5) 0.0237(3) Uani 1 1 d . .
C38 C 0.09421(13) 1.30355(15) 0.55828(5) 0.0271(3) Uani 1 1 d . .
H38A H 0.0464 1.2586 0.5736 0.032 Uiso 1 1 calc R U
C39 C 0.25908(14) 1.40885(18) 0.55509(5) 0.0327(4) Uani 1 1 d . .
H39A H 0.3256 1.4363 0.5684 0.039 Uiso 1 1 calc R U
C40 C 0.06540(13) 1.33106(16) 0.51622(5) 0.0291(4) Uani 1 1 d . .
H40A H -0.0013 1.3044 0.5029 0.035 Uiso 1 1 calc R U
C41 C 0.23198(14) 1.43699(17) 0.51383(5) 0.0324(4) Uani 1 1 d . .
H41A H 0.2795 1.4834 0.4988 0.039 Uiso 1 1 calc R U
C42 C 0.13516(13) 1.39740(15) 0.49430(5) 0.0264(3) Uani 1 1 d . .
C43 C 0.02680(16) 1.37294(19) 0.43023(5) 0.0407(4) Uani 1 1 d . .
H43D H 0.0261 1.3949 0.4008 0.061 Uiso 1 1 calc R U
H43E H -0.0376 1.4057 0.4403 0.061 Uiso 1 1 calc R U
H43F H 0.0305 1.2778 0.4337 0.061 Uiso 1 1 calc R U
C44 C 0.20881(12) 1.42807(15) 0.64732(4) 0.0243(3) Uani 1 1 d . .
C45 C 0.11339(13) 1.44980(16) 0.66265(5) 0.0261(3) Uani 1 1 d . .
H45A H 0.0577 1.3886 0.6571 0.031 Uiso 1 1 calc R U
C46 C 0.28915(13) 1.51816(16) 0.65590(5) 0.0275(3) Uani 1 1 d . .
H46A H 0.3551 1.5032 0.6459 0.033 Uiso 1 1 calc R U
C47 C 0.09892(13) 1.55992(16) 0.68601(5) 0.0269(3) Uani 1 1 d . .
H47A H 0.0336 1.5734 0.6966 0.032 Uiso 1 1 calc R U
C48 C 0.27502(12) 1.63007(16) 0.67886(5) 0.0260(3) Uani 1 1 d . .
H48A H 0.3304 1.6919 0.6841 0.031 Uiso 1 1 calc R U
C49 C 0.17927(12) 1.65080(15) 0.69400(4) 0.0238(3) Uani 1 1 d . .
C50 C 0.23589(14) 1.85591(17) 0.72346(6) 0.0345(4) Uani 1 1 d . .
H50A H 0.2107 1.9270 0.7400 0.052 Uiso 1 1 calc R U
H50B H 0.2509 1.8902 0.6966 0.052 Uiso 1 1 calc R U
H50C H 0.3003 1.8185 0.7382 0.052 Uiso 1 1 calc R U

loop_
_atom_site_aniso_label
_atom_site_aniso_U_11
_atom_site_aniso_U_22
_atom_site_aniso_U_33
_atom_site_aniso_U_23
_atom_site_aniso_U_13
_atom_site_aniso_U_12
Si1 0.0236(2) 0.0206(2) 0.01695(19) -0.00060(15) 0.00192(15) 0.00099(16)
N1 0.0413(8) 0.0245(7) 0.0213(6) -0.0046(5) 0.0095(6) -0.0055(6)
N2 0.0319(7) 0.0272(7) 0.0193(6) -0.0019(5) -0.0020(5) 0.0077(6)
O1 0.0368(7) 0.0208(6) 0.0380(7) 0.0012(5) -0.0044(5) -0.0006(5)
O2 0.0438(7) 0.0416(7) 0.0218(6) -0.0012(5) 0.0101(5) -0.0032(6)
O3 0.0459(7) 0.0312(6) 0.0230(6) 0.0048(5) -0.0019(5) -0.0061(5)
O4 0.0302(6) 0.0262(6) 0.0279(6) -0.0051(4) 0.0080(5) -0.0014(5)
C1 0.0393(10) 0.0417(10) 0.0294(9) -0.0055(7) 0.0106(7) -0.0130(8)
C2 0.0289(8) 0.0269(8) 0.0224(8) -0.0039(6) 0.0033(6) -0.0005(7)
C3 0.0263(9) 0.0421(10) 0.0424(10) 0.0002(8) 0.0005(7) 0.0025(8)
C4 0.0517(12) 0.0546(12) 0.0254(9) -0.0036(8) 0.0122(8) 0.0078(10)
C5 0.0259(8) 0.0312(8) 0.0219(8) 0.0060(6) 0.0031(6) 0.0048(7)
C6 0.0315(10) 0.0507(11) 0.0365(10) 0.0171(8) 0.0029(7) -0.0042(8)
C7 0.0315(9) 0.0268(8) 0.0214(7) 0.0023(6) 0.0018(6) -0.0018(7)
C8 0.0328(9) 0.0237(8) 0.0190(7) 0.0004(6) 0.0021(6) -0.0020(7)
C9 0.0317(8) 0.0234(8) 0.0177(7) -0.0009(6) 0.0011(6) 0.0006(6)
C10 0.0294(8) 0.0256(8) 0.0234(8) -0.0018(6) 0.0017(6) -0.0046(7)
C11 0.0324(9) 0.0286(8) 0.0204(7) -0.0011(6) 0.0068(6) -0.0044(7)
C12 0.0273(8) 0.0292(8) 0.0222(8) -0.0007(6) 0.0046(6) -0.0015(7)
C13 0.0335(9) 0.0261(8) 0.0231(8) -0.0030(6) 0.0051(6) -0.0082(7)
C14 0.0310(8) 0.0246(8) 0.0178(7) -0.0017(6) 0.0019(6) 0.0004(6)
C15 0.0346(9) 0.0237(8) 0.0221(7) -0.0040(6) 0.0071(6) -0.0002(7)
C16 0.0452(10) 0.0321(9) 0.0211(8) -0.0012(7) -0.0015(7) -0.0072(8)
C17 0.0313(9) 0.0233(8) 0.0232(8) -0.0006(6) 0.0044(6) 0.0062(7)
C18 0.0453(10) 0.0289(9) 0.0234(8) 0.0031(7) 0.0009(7) -0.0027(8)
C19 0.0309(9) 0.0255(8) 0.0260(8) -0.0033(6) -0.0021(6) 0.0051(7)
C20 0.0307(9) 0.0194(7) 0.0298(8) -0.0039(6) 0.0028(6) 0.0019(6)
C21 0.0371(10) 0.0259(8) 0.0348(9) 0.0039(7) 0.0036(7) -0.0011(7)
C22 0.0303(8) 0.0266(8) 0.0188(7) -0.0036(6) 0.0032(6) -0.0041(7)
C23 0.0303(9) 0.0290(8) 0.0267(8) -0.0024(6) 0.0058(6) 0.0033(7)
C24 0.0308(8) 0.0255(8) 0.0232(8) -0.0020(6) -0.0004(6) 0.0012(7)
C25 0.0355(9) 0.0290(8) 0.0252(8) 0.0023(7) 0.0025(7) 0.0022(7)
C26 0.0279(8) 0.0303(8) 0.0270(8) -0.0074(7) 0.0050(6) -0.0004(7)
C27 0.0315(9) 0.0320(9) 0.0196(7) -0.0036(6) 0.0043(6) -0.0066(7)
C28 0.0491(11) 0.0501(11) 0.0295(9) -0.0078(8) 0.0164(8) -0.0036(9)
C29 0.0279(8) 0.0267(8) 0.0198(7) -0.0004(6) 0.0020(6) -0.0031(7)
C30 0.0245(8) 0.0239(8) 0.0200(7) 0.0013(6) 0.0014(6) -0.0037(6)
C31 0.0217(7) 0.0215(7) 0.0228(7) 0.0032(6) 0.0018(6) -0.0032(6)
C32 0.0275(8) 0.0269(8) 0.0188(7) 0.0021(6) -0.0007(6) -0.0029(6)
C33 0.0229(8) 0.0232(7) 0.0224(7) -0.0014(6) 0.0018(6) -0.0009(6)
C34 0.0305(8) 0.0255(8) 0.0194(7) -0.0012(6) 0.0013(6) 0.0015(6)
C35 0.0242(8) 0.0272(8) 0.0182(7) -0.0007(6) -0.0004(6) -0.0016(6)
C36 0.0215(7) 0.0240(8) 0.0213(7) 0.0010(6) -0.0002(6) -0.0011(6)
C37 0.0283(8) 0.0224(7) 0.0198(7) -0.0004(6) 0.0007(6) 0.0049(6)
C38 0.0292(8) 0.0254(8) 0.0263(8) 0.0021(6) 0.0018(6) -0.0023(7)
C39 0.0289(9) 0.0403(10) 0.0285(9) -0.0029(7) 0.0011(7) -0.0045(7)
C40 0.0291(9) 0.0260(8) 0.0299(8) 0.0013(7) -0.0055(7) -0.0036(7)
C41 0.0333(9) 0.0349(9) 0.0299(9) -0.0003(7) 0.0076(7) -0.0062(7)
C42 0.0364(9) 0.0208(7) 0.0215(8) 0.0001(6) 0.0016(6) 0.0021(7)
C43 0.0543(12) 0.0389(10) 0.0256(9) 0.0034(7) -0.0091(8) -0.0106(9)
C44 0.0291(8) 0.0255(8) 0.0174(7) 0.0002(6) -0.0010(6) 0.0042(6)
C45 0.0292(8) 0.0281(8) 0.0212(7) 0.0003(6) 0.0040(6) -0.0048(7)
C46 0.0235(8) 0.0337(9) 0.0255(8) -0.0012(7) 0.0028(6) 0.0048(7)
C47 0.0269(8) 0.0324(9) 0.0223(7) -0.0005(6) 0.0072(6) -0.0006(7)
C48 0.0240(8) 0.0290(8) 0.0245(8) -0.0005(6) 0.0007(6) -0.0019(6)
C49 0.0292(8) 0.0242(8) 0.0178(7) 0.0008(6) 0.0022(6) 0.0028(6)
C50 0.0352(10) 0.0283(9) 0.0404(10) -0.0088(7) 0.0055(7) -0.0040(7)

loop_
_atom_type_symbol
_atom_type_description
_atom_type_scat_dispersion_real
_atom_type_scat_dispersion_imag
_atom_type_scat_source
C C 0.0181 0.0091 'International Tables Vol C Tables 4.2.6.8 and 6.1.1.4'
H H 0.0000 0.0000 'International Tables Vol C Tables 4.2.6.8 and 6.1.1.4'
N N 0.0311 0.0180 'International Tables Vol C Tables 4.2.6.8 and 6.1.1.4'
O O 0.0492 0.0322 'International Tables Vol C Tables 4.2.6.8 and 6.1.1.4'
Si Si 0.2541 0.3302 'International Tables Vol C Tables 4.2.6.8 and 6.1.1.4'

loop_
_geom_angle_atom_site_label_1
_geom_angle_atom_site_label_2
_geom_angle_atom_site_label_3
_geom_angle
C7 Si1 C29 109.96(7)
C7 Si1 C5 109.18(7)
C29 Si1 C5 109.64(7)
C7 Si1 C2 107.54(7)
C29 Si1 C2 108.89(7)
C5 Si1 C2 111.61(7)
C14 N1 C15 120.83(13)
C14 N1 C22 121.24(13)
C15 N1 C22 114.75(12)
C36 N2 C44 120.52(12)
C36 N2 C37 120.52(12)
C44 N2 C37 114.03(12)
C20 O1 C21 116.13(13)
C27 O2 C28 117.20(14)
C42 O3 C43 116.69(13)
C49 O4 C50 116.89(12)
C2 C1 H1A 109.5
C2 C1 H1B 109.5
H1A C1 H1B 109.5
C2 C1 H1C 109.5
H1A C1 H1C 109.5
H1B C1 H1C 109.5
C3 C2 C1 111.15(14)
C3 C2 Si1 111.67(12)
C1 C2 Si1 111.04(11)
C3 C2 H2A 107.6
C1 C2 H2A 107.6
Si1 C2 H2A 107.6
C2 C3 H3A 109.5
C2 C3 H3B 109.5
H3A C3 H3B 109.5
C2 C3 H3C 109.5
H3A C3 H3C 109.5
H3B C3 H3C 109.5
C5 C4 H4A 109.5
C5 C4 H4B 109.5
H4A C4 H4B 109.5
C5 C4 H4C 109.5
H4A C4 H4C 109.5
H4B C4 H4C 109.5
C6 C5 C4 111.11(15)
C6 C5 Si1 112.66(11)
C4 C5 Si1 110.68(12)
C6 C5 H5A 107.4
C4 C5 H5A 107.4
Si1 C5 H5A 107.4
C5 C6 H6A 109.5
C5 C6 H6B 109.5
H6A C6 H6B 109.5
C5 C6 H6C 109.5
H6A C6 H6C 109.5
H6B C6 H6C 109.5
C8 C7 Si1 174.97(15)
C7 C8 C9 176.51(16)
C11 C9 C10 117.82(14)
C11 C9 C8 121.94(14)
C10 C9 C8 120.14(14)
C12 C10 C9 121.39(15)
C12 C10 H10A 119.3
C9 C10 H10A 119.3
C13 C11 C9 121.20(15)
C13 C11 H11A 119.4
C9 C11 H11A 119.4
C10 C12 C14 120.73(15)
C10 C12 H12A 119.6
C14 C12 H12A 119.6
C11 C13 C14 120.73(15)
C11 C13 H13A 119.6
C14 C13 H13A 119.6
C12 C14 N1 120.56(14)
C12 C14 C13 118.12(14)
N1 C14 C13 121.32(14)
C16 C15 C17 119.20(15)
C16 C15 N1 120.76(15)
C17 C15 N1 120.04(14)
C15 C16 C18 120.99(16)
C15 C16 H16A 119.5
C18 C16 H16A 119.5
C19 C17 C15 120.28(15)
C19 C17 H17A 119.9
C15 C17 H17A 119.9
C16 C18 C20 119.29(15)
C16 C18 H18A 120.4
C20 C18 H18A 120.4
C17 C19 C20 120.32(15)
C17 C19 H19A 119.8
C20 C19 H19A 119.8
O1 C20 C19 115.74(14)
O1 C20 C18 124.39(15)
C19 C20 C18 119.87(15)
O1 C21 H21A 109.5
O1 C21 H21B 109.5
H21A C21 H21B 109.5
O1 C21 H21C 109.5
H21A C21 H21C 109.5
H21B C21 H21C 109.5
C24 C22 C23 119.35(15)
C24 C22 N1 118.53(14)
C23 C22 N1 121.72(15)
C25 C23 C22 120.07(15)
C25 C23 H23A 120.0
C22 C23 H23A 120.0
C22 C24 C26 120.86(15)
C22 C24 H24A 119.6
C26 C24 H24A 119.6
C23 C25 C27 120.13(15)
C23 C25 H25A 119.9
C27 C25 H25A 119.9
C27 C26 C24 119.47(15)
C27 C26 H26A 120.3
C24 C26 H26A 120.3
O2 C27 C26 124.33(15)
O2 C27 C25 115.63(15)
C26 C27 C25 120.04(15)
O2 C28 H28A 109.5
O2 C28 H28B 109.5
H28A C28 H28B 109.5
O2 C28 H28C 109.5
H28A C28 H28C 109.5
H28B C28 H28C 109.5
C30 C29 Si1 172.60(14)
C29 C30 C31 178.11(16)
C33 C31 C32 117.50(14)
C33 C31 C30 122.23(14)
C32 C31 C30 120.26(14)
C34 C32 C31 121.51(14)
C34 C32 H32A 119.2
C31 C32 H32A 119.2
C35 C33 C31 121.50(14)
C35 C33 H33A 119.2
C31 C33 H33A 119.2
C32 C34 C36 120.84(14)
C32 C34 H34A 119.6
C36 C34 H34A 119.6
C33 C35 C36 120.83(14)
C33 C35 H35A 119.6
C36 C35 H35A 119.6
N2 C36 C35 121.63(13)
N2 C36 C34 120.48(14)
C35 C36 C34 117.81(14)
C38 C37 C39 119.04(15)
C38 C37 N2 121.08(14)
C39 C37 N2 119.81(14)
C37 C38 C40 120.69(15)
C37 C38 H38A 119.7
C40 C38 H38A 119.7
C41 C39 C37 121.04(16)
C41 C39 H39A 119.5
C37 C39 H39A 119.5
C42 C40 C38 119.24(15)
C42 C40 H40A 120.4
C38 C40 H40A 120.4
C39 C41 C42 119.72(16)
C39 C41 H41A 120.1
C42 C41 H41A 120.1
O3 C42 C40 124.75(15)
O3 C42 C41 114.97(14)
C40 C42 C41 120.26(15)
O3 C43 H43D 109.5
O3 C43 H43E 109.5
H43D C43 H43E 109.5
O3 C43 H43F 109.5
H43D C43 H43F 109.5
H43E C43 H43F 109.5
C46 C44 C45 118.95(14)
C46 C44 N2 121.63(14)
C45 C44 N2 119.35(14)
C47 C45 C44 120.43(15)
C47 C45 H45A 119.8
C44 C45 H45A 119.8
C44 C46 C48 121.11(15)
C44 C46 H46A 119.4
C48 C46 H46A 119.4
C45 C47 C49 120.34(15)
C45 C47 H47A 119.8
C49 C47 H47A 119.8
C49 C48 C46 119.42(15)
C49 C48 H48A 120.3
C46 C48 H48A 120.3
O4 C49 C47 115.89(14)
O4 C49 C48 124.37(14)
C47 C49 C48 119.74(14)
O4 C50 H50A 109.5
O4 C50 H50B 109.5
H50A C50 H50B 109.5
O4 C50 H50C 109.5
H50A C50 H50C 109.5
H50B C50 H50C 109.5

loop_
_geom_bond_atom_site_label_1
_geom_bond_atom_site_label_2
_geom_bond_distance
Si1 C7 1.8324(17)
Si1 C29 1.8331(16)
Si1 C5 1.8727(16)
Si1 C2 1.8738(17)
N1 C14 1.398(2)
N1 C15 1.432(2)
N1 C22 1.434(2)
N2 C36 1.393(2)
N2 C44 1.441(2)
N2 C37 1.4426(19)
O1 C20 1.367(2)
O1 C21 1.421(2)
O2 C27 1.3715(19)
O2 C28 1.420(2)
O3 C42 1.3717(19)
O3 C43 1.419(2)
O4 C49 1.3690(19)
O4 C50 1.428(2)
C1 C2 1.531(2)
C1 H1A 0.9800
C1 H1B 0.9800
C1 H1C 0.9800
C2 C3 1.531(2)
C2 H2A 1.0000
C3 H3A 0.9800
C3 H3B 0.9800
C3 H3C 0.9800
C4 C5 1.530(2)
C4 H4A 0.9800
C4 H4B 0.9800
C4 H4C 0.9800
C5 C6 1.522(2)
C5 H5A 1.0000
C6 H6A 0.9800
C6 H6B 0.9800
C6 H6C 0.9800
C7 C8 1.210(2)
C8 C9 1.434(2)
C9 C11 1.395(2)
C9 C10 1.401(2)
C10 C12 1.378(2)
C10 H10A 0.9500
C11 C13 1.382(2)
C11 H11A 0.9500
C12 C14 1.398(2)
C12 H12A 0.9500
C13 C14 1.405(2)
C13 H13A 0.9500
C15 C16 1.382(2)
C15 C17 1.392(2)
C16 C18 1.387(2)
C16 H16A 0.9500
C17 C19 1.377(2)
C17 H17A 0.9500
C18 C20 1.391(2)
C18 H18A 0.9500
C19 C20 1.388(2)
C19 H19A 0.9500
C21 H21A 0.9800
C21 H21B 0.9800
C21 H21C 0.9800
C22 C24 1.380(2)
C22 C23 1.392(2)
C23 C25 1.384(2)
C23 H23A 0.9500
C24 C26 1.391(2)
C24 H24A 0.9500
C25 C27 1.389(2)
C25 H25A 0.9500
C26 C27 1.381(2)
C26 H26A 0.9500
C28 H28A 0.9800
C28 H28B 0.9800
C28 H28C 0.9800
C29 C30 1.214(2)
C30 C31 1.433(2)
C31 C33 1.400(2)
C31 C32 1.400(2)
C32 C34 1.379(2)
C32 H32A 0.9500
C33 C35 1.381(2)
C33 H33A 0.9500
C34 C36 1.407(2)
C34 H34A 0.9500
C35 C36 1.403(2)
C35 H35A 0.9500
C37 C38 1.373(2)
C37 C39 1.389(2)
C38 C40 1.402(2)
C38 H38A 0.9500
C39 C41 1.375(2)
C39 H39A 0.9500
C40 C42 1.382(2)
C40 H40A 0.9500
C41 C42 1.384(2)
C41 H41A 0.9500
C43 H43D 0.9800
C43 H43E 0.9800
C43 H43F 0.9800
C44 C46 1.384(2)
C44 C45 1.388(2)
C45 C47 1.382(2)
C45 H45A 0.9500
C46 C48 1.389(2)
C46 H46A 0.9500
C47 C49 1.387(2)
C47 H47A 0.9500
C48 C49 1.388(2)
C48 H48A 0.9500
C50 H50A 0.9800
C50 H50B 0.9800
C50 H50C 0.9800

loop_
_geom_torsion_atom_site_label_1
_geom_torsion_atom_site_label_2
_geom_torsion_atom_site_label_3
_geom_torsion_atom_site_label_4
_geom_torsion
C7 Si1 C2 C3 -66.50(13)
C29 Si1 C2 C3 174.39(11)
C5 Si1 C2 C3 53.22(13)
C7 Si1 C2 C1 58.17(13)
C29 Si1 C2 C1 -60.94(13)
C5 Si1 C2 C1 177.89(12)
C7 Si1 C5 C6 -54.30(14)
C29 Si1 C5 C6 66.22(14)
C2 Si1 C5 C6 -173.04(12)
C7 Si1 C5 C4 -179.39(12)
C29 Si1 C5 C4 -58.87(14)
C2 Si1 C5 C4 61.87(14)
C11 C9 C10 C12 1.1(2)
C8 C9 C10 C12 -175.33(15)
C10 C9 C11 C13 -0.7(2)
C8 C9 C11 C13 175.66(15)
C9 C10 C12 C14 -0.5(2)
C9 C11 C13 C14 -0.3(3)
C10 C12 C14 N1 179.67(15)
C10 C12 C14 C13 -0.6(2)
C15 N1 C14 C12 171.86(15)
C22 N1 C14 C12 -29.3(2)
C15 N1 C14 C13 -7.9(2)
C22 N1 C14 C13 150.91(16)
C11 C13 C14 C12 1.0(2)
C11 C13 C14 N1 -179.27(15)
C14 N1 C15 C16 -63.5(2)
C22 N1 C15 C16 136.44(16)
C14 N1 C15 C17 116.99(17)
C22 N1 C15 C17 -43.1(2)
C17 C15 C16 C18 -2.4(3)
N1 C15 C16 C18 178.02(16)
C16 C15 C17 C19 1.7(2)
N1 C15 C17 C19 -178.73(14)
C15 C16 C18 C20 1.4(3)
C15 C17 C19 C20 0.0(2)
C21 O1 C20 C19 164.30(15)
C21 O1 C20 C18 -15.5(2)
C17 C19 C20 O1 179.12(14)
C17 C19 C20 C18 -1.1(2)
C16 C18 C20 O1 -179.83(16)
C16 C18 C20 C19 0.4(3)
C14 N1 C22 C24 136.91(16)
C15 N1 C22 C24 -63.1(2)
C14 N1 C22 C23 -50.3(2)
C15 N1 C22 C23 109.68(17)
C24 C22 C23 C25 1.1(2)
N1 C22 C23 C25 -171.64(15)
C23 C22 C24 C26 -1.4(2)
N1 C22 C24 C26 171.55(15)
C22 C23 C25 C27 1.1(3)
C22 C24 C26 C27 -0.5(2)
C28 O2 C27 C26 5.4(2)
C28 O2 C27 C25 -175.10(15)
C24 C26 C27 O2 -177.77(15)
C24 C26 C27 C25 2.7(2)
C23 C25 C27 O2 177.41(15)
C23 C25 C27 C26 -3.0(3)
C33 C31 C32 C34 0.0(2)
C30 C31 C32 C34 -179.47(15)
C32 C31 C33 C35 0.3(2)
C30 C31 C33 C35 179.81(14)
C31 C32 C34 C36 -0.1(2)
C31 C33 C35 C36 -0.6(2)
C44 N2 C36 C35 -164.56(15)
C37 N2 C36 C35 -10.9(2)
C44 N2 C36 C34 18.7(2)
C37 N2 C36 C34 172.37(14)
C33 C35 C36 N2 -176.34(14)
C33 C35 C36 C34 0.5(2)
C32 C34 C36 N2 176.73(14)
C32 C34 C36 C35 -0.1(2)
C36 N2 C37 C38 104.82(18)
C44 N2 C37 C38 -99.92(17)
C36 N2 C37 C39 -78.1(2)
C44 N2 C37 C39 77.13(19)
C39 C37 C38 C40 1.2(2)
N2 C37 C38 C40 178.27(14)
C38 C37 C39 C41 -1.0(3)
N2 C37 C39 C41 -178.12(15)
C37 C38 C40 C42 -0.5(2)
C37 C39 C41 C42 0.1(3)
C43 O3 C42 C40 -12.5(2)
C43 O3 C42 C41 168.82(16)
C38 C40 C42 O3 -179.14(15)
C38 C40 C42 C41 -0.5(2)
C39 C41 C42 O3 179.45(15)
C39 C41 C42 C40 0.7(3)
C36 N2 C44 C46 67.6(2)
C37 N2 C44 C46 -87.71(18)
C36 N2 C44 C45 -115.74(17)
C37 N2 C44 C45 89.00(17)
C46 C44 C45 C47 0.2(2)
N2 C44 C45 C47 -176.61(14)
C45 C44 C46 C48 -1.1(2)
N2 C44 C46 C48 175.64(14)
C44 C45 C47 C49 0.7(2)
C44 C46 C48 C49 1.0(2)
C50 O4 C49 C47 -176.03(14)
C50 O4 C49 C48 4.3(2)
C45 C47 C49 O4 179.51(14)
C45 C47 C49 C48 -0.8(2)
C46 C48 C49 O4 179.59(14)
C46 C48 C49 C47 -0.1(2)
